data_2235881
loop_
_publ_author_name
'Fun, Hoong-Kun'
'Chia, Tze Shyang'
'Mostafa, Gamal A. E.'
'Hefnawy, Mohamed M.'
'Abdel-Aziz, Hatem A.'

_publ_section_title
;
 2,3,5-Triphenyl-2<i>H</i>-tetrazol-3-ium bromide ethanol monosolvate
;
_journal_coeditor_code IS5169
_journal_issue 8
_journal_name_full 'Acta Crystallographica Section E'
_journal_page_first o2566
_journal_paper_doi 10.1107/S1600536812032953
_journal_volume 68
_journal_year 2012
_chemical_formula_iupac 'C19 H15 N4 +, Br -, C2 H6 O'
_chemical_formula_moiety 'C19 H15 N4 +, Br -, C2 H6 O'
_chemical_formula_sum 'C21 H21 Br N4 O'
_chemical_formula_weight 425.33
_chemical_name_systematic
;
2,3,5-Triphenyl-2<i>H</i>-tetrazol-3-ium bromide ethanol monosolvate
;
_space_group_IT_number 19
_symmetry_cell_setting orthorhombic
_symmetry_space_group_name_Hall 'P 2ac 2ab'
_symmetry_space_group_name_H-M 'P 21 21 21'
_atom_sites_solution_hydrogens geom
_atom_sites_solution_primary direct
_atom_sites_solution_secondary difmap
_audit_creation_method SHELXL-97
_cell_angle_alpha 90.00
_cell_angle_beta 90.00
_cell_angle_gamma 90.00
_cell_formula_units_Z 4
_cell_length_a 10.0870(11)
_cell_length_b 12.1904(13)
_cell_length_c 16.5045(18)
_cell_measurement_reflns_used 8468
_cell_measurement_temperature 100.0(10)
_cell_measurement_theta_max 30.02
_cell_measurement_theta_min 2.90
_cell_volume 2029.5(4)
_computing_cell_refinement 'SAINT (Bruker, 2009)'
_computing_data_collection 'APEX2 (Bruker, 2009)'
_computing_data_reduction 'SAINT (Bruker, 2009)'
_computing_molecular_graphics 'SHELXTL (Sheldrick, 2008)'
_computing_publication_material
;
SHELXTL (Sheldrick, 2008) and PLATON (Spek, 2009)
;
_computing_structure_refinement 'SHELXTL (Sheldrick, 2008)'
_computing_structure_solution 'SHELXTL (Sheldrick, 2008)'
_diffrn_ambient_temperature 100.0(10)
_diffrn_measured_fraction_theta_full 0.991
_diffrn_measured_fraction_theta_max 0.991
_diffrn_measurement_device_type 'Bruker APEX DUO CCD area-detector'
_diffrn_measurement_method '\f and \w scans'
_diffrn_radiation_monochromator graphite
_diffrn_radiation_source 'fine-focus sealed tube'
_diffrn_radiation_type MoK\a
_diffrn_radiation_wavelength 0.71073
_diffrn_reflns_av_R_equivalents 0.0383
_diffrn_reflns_av_sigmaI/netI 0.0382
_diffrn_reflns_limit_h_max 14
_diffrn_reflns_limit_h_min -13
_diffrn_reflns_limit_k_max 14
_diffrn_reflns_limit_k_min -17
_diffrn_reflns_limit_l_max 23
_diffrn_reflns_limit_l_min -23
_diffrn_reflns_number 16773
_diffrn_reflns_theta_full 30.18
_diffrn_reflns_theta_max 30.18
_diffrn_reflns_theta_min 2.37
_diffrn_standards_number 0
_exptl_absorpt_coefficient_mu 2.043
_exptl_absorpt_correction_T_max 0.8156
_exptl_absorpt_correction_T_min 0.5138
_exptl_absorpt_correction_type multi-scan
_exptl_absorpt_process_details '(<i>SADABS</i>; Bruker, 2009)'
_exptl_crystal_colour colourless
_exptl_crystal_density_diffrn 1.392
_exptl_crystal_density_method 'not measured'
_exptl_crystal_description block
_exptl_crystal_F_000 872
_exptl_crystal_size_max 0.38
_exptl_crystal_size_mid 0.28
_exptl_crystal_size_min 0.10
_refine_diff_density_max 0.474
_refine_diff_density_min -0.453
_refine_ls_abs_structure_details 'Flack (1983), 2613 Friedel pairs'
_refine_ls_abs_structure_Flack 0.368(5)
_refine_ls_extinction_method none
_refine_ls_goodness_of_fit_ref 1.047
_refine_ls_hydrogen_treatment mixed
_refine_ls_matrix_type full
_refine_ls_number_parameters 250
_refine_ls_number_reflns 5967
_refine_ls_number_restraints 0
_refine_ls_restrained_S_all 1.047
_refine_ls_R_factor_all 0.0307
_refine_ls_R_factor_gt 0.0257
_refine_ls_shift/su_max 0.002
_refine_ls_shift/su_mean 0.000
_refine_ls_structure_factor_coef Fsqd
_refine_ls_weighting_details 'calc w=1/[\s^2^(Fo^2^)+(0.0382P)^2^+0.0000P] where P=(Fo^2^+2Fc^2^)/3'
_refine_ls_weighting_scheme calc
_refine_ls_wR_factor_gt 0.0631
_refine_ls_wR_factor_ref 0.0644
_reflns_number_gt 5611
_reflns_number_total 5967
_reflns_threshold_expression I>2\s(I)
_cod_data_source_file is5169.cif
_cod_data_source_block I
_cod_database_code 2235881
_cod_database_fobs_code 2235881

loop_
_symmetry_equiv_pos_as_xyz
'x, y, z'
'-x+1/2, -y, z+1/2'
'-x, y+1/2, -z+1/2'
'x+1/2, -y+1/2, -z'

loop_
_atom_site_type_symbol
_atom_site_label
_atom_site_fract_x
_atom_site_fract_y
_atom_site_fract_z
_atom_site_U_iso_or_equiv
_atom_site_adp_type
_atom_site_calc_flag
_atom_site_refinement_flags
_atom_site_occupancy
_atom_site_symmetry_multiplicity
Br Br1 0.730298(16) 0.424198(13) 0.338351(9) 0.02060(5) Uani d . 1 1
N N1 0.83546(15) 0.70430(11) 0.62577(8) 0.0186(3) Uani d . 1 1
N N2 0.78691(14) 0.60438(11) 0.62408(8) 0.0170(3) Uani d . 1 1
N N3 0.65478(14) 0.60760(11) 0.62923(8) 0.0165(3) Uani d . 1 1
N N4 0.61392(14) 0.70935(11) 0.63297(9) 0.0179(3) Uani d . 1 1
C C1 0.84147(17) 0.43874(14) 0.54944(10) 0.0220(3) Uani d . 1 1
H H1A 0.7743 0.4543 0.5126 0.026 Uiso calc R 1 1
C C2 0.92042(19) 0.34627(14) 0.54097(11) 0.0241(3) Uani d . 1 1
H H2A 0.9064 0.2992 0.4975 0.029 Uiso calc R 1 1
C C3 1.01944(18) 0.32303(15) 0.59610(10) 0.0236(3) Uani d . 1 1
H H3A 1.0710 0.2603 0.5899 0.028 Uiso calc R 1 1
C C4 1.04212(17) 0.39356(15) 0.66111(11) 0.0251(3) Uani d . 1 1
H H4A 1.1090 0.3778 0.6981 0.030 Uiso calc R 1 1
C C5 0.96535(16) 0.48744(14) 0.67099(10) 0.0215(3) Uani d . 1 1
H H5A 0.9799 0.5355 0.7139 0.026 Uiso calc R 1 1
C C6 0.86633(16) 0.50657(13) 0.61442(10) 0.0172(3) Uani d . 1 1
C C7 0.46152(18) 0.51865(15) 0.57514(11) 0.0228(3) Uani d . 1 1
H H7A 0.4524 0.5760 0.5384 0.027 Uiso calc R 1 1
C C8 0.37032(17) 0.43310(16) 0.57769(10) 0.0257(3) Uani d . 1 1
H H8A 0.2976 0.4335 0.5430 0.031 Uiso calc R 1 1
C C9 0.38758(18) 0.34711(15) 0.63185(10) 0.0239(3) Uani d . 1 1
H H9A 0.3264 0.2900 0.6331 0.029 Uiso calc R 1 1
C C10 0.49526(18) 0.34559(14) 0.68415(10) 0.0233(3) Uani d . 1 1
H H10A 0.5065 0.2869 0.7195 0.028 Uiso calc R 1 1
C C11 0.58660(17) 0.43126(15) 0.68419(9) 0.0210(3) Uani d . 1 1
H H11A 0.6583 0.4319 0.7196 0.025 Uiso calc R 1 1
C C12 0.56621(16) 0.51535(13) 0.62922(10) 0.0177(3) Uani d . 1 1
C C13 0.72672(18) 0.76812(13) 0.63093(9) 0.0177(3) Uani d . 1 1
C C14 0.72985(18) 0.88840(12) 0.63244(9) 0.0172(3) Uani d . 1 1
C C15 0.85120(17) 0.94347(13) 0.63515(9) 0.0189(3) Uani d . 1 1
H H15A 0.9303 0.9043 0.6357 0.023 Uiso calc R 1 1
C C16 0.85250(18) 1.05748(14) 0.63703(10) 0.0212(3) Uani d . 1 1
H H16A 0.9327 1.0950 0.6387 0.025 Uiso calc R 1 1
C C17 0.7332(2) 1.11546(13) 0.63649(10) 0.0219(3) Uani d . 1 1
H H17A 0.7344 1.1917 0.6381 0.026 Uiso calc R 1 1
C C18 0.61291(17) 1.06055(15) 0.63361(10) 0.0228(3) Uani d . 1 1
H H18A 0.5339 1.0998 0.6333 0.027 Uiso calc R 1 1
C C19 0.61083(17) 0.94650(14) 0.63126(10) 0.0213(3) Uani d . 1 1
H H19A 0.5305 0.9092 0.6289 0.026 Uiso calc R 1 1
O O1 0.66840(16) 0.64500(12) 0.45240(8) 0.0318(3) Uani d . 1 1
C C20 0.7317(3) 0.74038(17) 0.42248(12) 0.0414(5) Uani d . 1 1
H H20A 0.8265 0.7327 0.4305 0.050 Uiso calc R 1 1
H H20B 0.7024 0.8028 0.4543 0.050 Uiso calc R 1 1
C C21 0.7067(2) 0.76420(17) 0.33541(12) 0.0350(4) Uani d . 1 1
H H21A 0.7519 0.8305 0.3204 0.053 Uiso calc R 1 1
H H21B 0.6132 0.7730 0.3267 0.053 Uiso calc R 1 1
H H21C 0.7390 0.7045 0.3030 0.053 Uiso calc R 1 1
H H1O1 0.680(2) 0.6005(18) 0.4199(13) 0.023(6) Uiso d . 1 1

loop_
_atom_site_aniso_label
_atom_site_aniso_U_11
_atom_site_aniso_U_22
_atom_site_aniso_U_33
_atom_site_aniso_U_12
_atom_site_aniso_U_13
_atom_site_aniso_U_23
Br1 0.01918(7) 0.02057(7) 0.02204(7) -0.00001(6) -0.00178(6) 0.00324(6)
N1 0.0194(7) 0.0158(6) 0.0206(6) -0.0008(5) 0.0009(5) 0.0006(5)
N2 0.0151(7) 0.0164(6) 0.0195(6) -0.0001(5) -0.0012(5) -0.0001(5)
N3 0.0154(6) 0.0162(6) 0.0180(5) 0.0003(5) 0.0001(5) -0.0004(5)
N4 0.0177(7) 0.0155(6) 0.0204(6) 0.0000(5) 0.0009(5) -0.0006(5)
C1 0.0232(8) 0.0218(8) 0.0210(7) 0.0027(6) -0.0037(6) -0.0004(6)
C2 0.0298(9) 0.0176(7) 0.0250(8) 0.0004(7) 0.0008(7) -0.0065(6)
C3 0.0215(8) 0.0195(7) 0.0297(8) 0.0037(6) 0.0063(7) 0.0038(7)
C4 0.0193(7) 0.0321(9) 0.0239(7) 0.0072(6) -0.0006(7) 0.0022(7)
C5 0.0177(7) 0.0267(8) 0.0201(7) 0.0012(6) -0.0010(6) -0.0033(7)
C6 0.0173(7) 0.0152(7) 0.0192(7) 0.0017(6) 0.0008(6) 0.0008(6)
C7 0.0223(8) 0.0224(8) 0.0236(7) -0.0024(6) -0.0013(6) 0.0006(6)
C8 0.0214(8) 0.0295(9) 0.0263(7) -0.0047(8) -0.0023(6) -0.0022(8)
C9 0.0242(8) 0.0201(8) 0.0274(8) -0.0068(6) 0.0064(7) -0.0058(7)
C10 0.0284(9) 0.0180(7) 0.0236(7) -0.0032(7) 0.0048(7) -0.0007(6)
C11 0.0215(7) 0.0195(7) 0.0220(7) -0.0014(7) -0.0008(5) 0.0002(6)
C12 0.0167(7) 0.0167(7) 0.0198(7) -0.0035(6) 0.0014(6) -0.0035(6)
C13 0.0174(6) 0.0183(6) 0.0173(6) -0.0017(7) -0.0003(6) 0.0007(5)
C14 0.0183(7) 0.0161(6) 0.0173(6) -0.0008(6) 0.0002(6) 0.0001(5)
C15 0.0180(7) 0.0188(8) 0.0200(6) 0.0001(6) 0.0003(6) 0.0017(6)
C16 0.0209(8) 0.0183(8) 0.0243(7) -0.0030(6) 0.0006(6) 0.0013(6)
C17 0.0252(8) 0.0162(6) 0.0244(6) -0.0001(7) 0.0016(7) 0.0008(6)
C18 0.0208(8) 0.0188(8) 0.0287(7) 0.0041(6) 0.0013(6) -0.0002(7)
C19 0.0165(8) 0.0207(9) 0.0267(7) -0.0006(6) 0.0003(6) -0.0003(6)
O1 0.0459(9) 0.0234(6) 0.0261(6) 0.0004(6) 0.0077(6) 0.0030(5)
C20 0.0565(14) 0.0350(10) 0.0326(9) -0.0145(11) -0.0001(10) 0.0063(8)
C21 0.0472(12) 0.0300(9) 0.0279(8) 0.0026(8) 0.0066(10) 0.0048(8)

loop_
_atom_type_symbol
_atom_type_description
_atom_type_scat_dispersion_real
_atom_type_scat_dispersion_imag
_atom_type_scat_source
C C 0.0033 0.0016 'International Tables Vol C Tables 4.2.6.8 and 6.1.1.4'
H H 0.0000 0.0000 'International Tables Vol C Tables 4.2.6.8 and 6.1.1.4'
N N 0.0061 0.0033 'International Tables Vol C Tables 4.2.6.8 and 6.1.1.4'
Br Br -0.2901 2.4595 'International Tables Vol C Tables 4.2.6.8 and 6.1.1.4'
O O 0.0106 0.0060 'International Tables Vol C Tables 4.2.6.8 and 6.1.1.4'

loop_
_geom_angle_atom_site_label_1
_geom_angle_atom_site_label_2
_geom_angle_atom_site_label_3
_geom_angle
N2 N1 C13 103.49(14)
N1 N2 N3 110.09(13)
N1 N2 C6 124.11(14)
N3 N2 C6 125.75(14)
N4 N3 N2 110.19(14)
N4 N3 C12 123.11(14)
N2 N3 C12 126.69(14)
N3 N4 C13 103.73(14)
C6 C1 C2 117.50(16)
C6 C1 H1A 121.2
C2 C1 H1A 121.2
C3 C2 C1 121.04(16)
C3 C2 H2A 119.5
C1 C2 H2A 119.5
C2 C3 C4 119.97(16)
C2 C3 H3A 120.0
C4 C3 H3A 120.0
C5 C4 C3 120.41(16)
C5 C4 H4A 119.8
C3 C4 H4A 119.8
C6 C5 C4 117.40(16)
C6 C5 H5A 121.3
C4 C5 H5A 121.3
C1 C6 C5 123.67(15)
C1 C6 N2 118.71(15)
C5 C6 N2 117.62(14)
C12 C7 C8 117.61(16)
C12 C7 H7A 121.2
C8 C7 H7A 121.2
C9 C8 C7 120.16(16)
C9 C8 H8A 119.9
C7 C8 H8A 119.9
C10 C9 C8 120.57(16)
C10 C9 H9A 119.7
C8 C9 H9A 119.7
C9 C10 C11 120.55(16)
C9 C10 H10A 119.7
C11 C10 H10A 119.7
C12 C11 C10 117.17(15)
C12 C11 H11A 121.4
C10 C11 H11A 121.4
C7 C12 C11 123.91(16)
C7 C12 N3 116.88(15)
C11 C12 N3 119.16(15)
N4 C13 N1 112.50(13)
N4 C13 C14 123.39(16)
N1 C13 C14 124.11(16)
C19 C14 C15 120.73(14)
C19 C14 C13 119.28(16)
C15 C14 C13 119.99(16)
C16 C15 C14 119.30(16)
C16 C15 H15A 120.3
C14 C15 H15A 120.3
C15 C16 C17 119.87(16)
C15 C16 H16A 120.1
C17 C16 H16A 120.1
C18 C17 C16 120.68(15)
C18 C17 H17A 119.7
C16 C17 H17A 119.7
C17 C18 C19 119.77(16)
C17 C18 H18A 120.1
C19 C18 H18A 120.1
C18 C19 C14 119.63(16)
C18 C19 H19A 120.2
C14 C19 H19A 120.2
C20 O1 H1O1 105.3(16)
O1 C20 C21 114.90(19)
O1 C20 H20A 108.5
C21 C20 H20A 108.5
O1 C20 H20B 108.5
C21 C20 H20B 108.5
H20A C20 H20B 107.5
C20 C21 H21A 109.5
C20 C21 H21B 109.5
H21A C21 H21B 109.5
C20 C21 H21C 109.5
H21A C21 H21C 109.5
H21B C21 H21C 109.5

loop_
_geom_bond_atom_site_label_1
_geom_bond_atom_site_label_2
_geom_bond_distance
N1 N2 1.3131(18)
N1 C13 1.348(2)
N2 N3 1.3360(19)
N2 C6 1.445(2)
N3 N4 1.3085(19)
N3 C12 1.436(2)
N4 C13 1.345(2)
C1 C6 1.377(2)
C1 C2 1.387(2)
C1 H1A 0.9300
C2 C3 1.380(3)
C2 H2A 0.9300
C3 C4 1.394(3)
C3 H3A 0.9300
C4 C5 1.391(2)
C4 H4A 0.9300
C5 C6 1.387(2)
C5 H5A 0.9300
C7 C12 1.383(2)
C7 C8 1.391(2)
C7 H7A 0.9300
C8 C9 1.389(3)
C8 H8A 0.9300
C9 C10 1.388(3)
C9 H9A 0.9300
C10 C11 1.393(2)
C10 H10A 0.9300
C11 C12 1.384(2)
C11 H11A 0.9300
C13 C14 1.467(2)
C14 C19 1.394(2)
C14 C15 1.397(2)
C15 C16 1.390(2)
C15 H15A 0.9300
C16 C17 1.395(3)
C16 H16A 0.9300
C17 C18 1.387(3)
C17 H17A 0.9300
C18 C19 1.391(2)
C18 H18A 0.9300
C19 H19A 0.9300
O1 C20 1.415(2)
O1 H1O1 0.77(2)
C20 C21 1.487(3)
C20 H20A 0.9700
C20 H20B 0.9700
C21 H21A 0.9600
C21 H21B 0.9600
C21 H21C 0.9600

loop_
_geom_hbond_atom_site_label_D
_geom_hbond_atom_site_label_H
_geom_hbond_atom_site_label_A
_geom_hbond_site_symmetry_A
_geom_hbond_distance_DH
_geom_hbond_distance_HA
_geom_hbond_distance_DA
_geom_hbond_angle_DHA
_geom_hbond_publ_flag
O1 H1O1 Br1 . 0.77(2) 2.59(2) 3.3434(15) 167(2) yes
C9 H9A Br1 4_456 0.93 2.83 3.7010(18) 157 yes
C11 H11A Br1 2_665 0.93 2.86 3.6041(17) 138 yes

loop_
_geom_torsion_atom_site_label_1
_geom_torsion_atom_site_label_2
_geom_torsion_atom_site_label_3
_geom_torsion_atom_site_label_4
_geom_torsion
C13 N1 N2 N3 -0.90(17)
C13 N1 N2 C6 176.61(14)
N1 N2 N3 N4 1.10(19)
C6 N2 N3 N4 -176.36(13)
N1 N2 N3 C12 179.91(13)
C6 N2 N3 C12 2.5(2)
N2 N3 N4 C13 -0.76(17)
C12 N3 N4 C13 -179.62(14)
C6 C1 C2 C3 0.5(3)
C1 C2 C3 C4 -0.6(3)
C2 C3 C4 C5 0.1(3)
C3 C4 C5 C6 0.5(3)
C2 C1 C6 C5 0.2(3)
C2 C1 C6 N2 179.09(15)
C4 C5 C6 C1 -0.7(3)
C4 C5 C6 N2 -179.57(15)
N1 N2 C6 C1 -120.81(18)
N3 N2 C6 C1 56.3(2)
N1 N2 C6 C5 58.2(2)
N3 N2 C6 C5 -124.72(17)
C12 C7 C8 C9 -1.4(3)
C7 C8 C9 C10 0.3(3)
C8 C9 C10 C11 1.1(3)
C9 C10 C11 C12 -1.2(2)
C8 C7 C12 C11 1.3(3)
C8 C7 C12 N3 -176.24(15)
C10 C11 C12 C7 0.0(3)
C10 C11 C12 N3 177.52(15)
N4 N3 C12 C7 49.6(2)
N2 N3 C12 C7 -129.11(18)
N4 N3 C12 C11 -128.14(17)
N2 N3 C12 C11 53.2(2)
N3 N4 C13 N1 0.20(17)
N3 N4 C13 C14 178.98(14)
N2 N1 C13 N4 0.43(17)
N2 N1 C13 C14 -178.33(13)
N4 C13 C14 C19 -3.8(2)
N1 C13 C14 C19 174.82(15)
N4 C13 C14 C15 176.09(14)
N1 C13 C14 C15 -5.3(2)
C19 C14 C15 C16 0.3(2)
C13 C14 C15 C16 -179.62(15)
C14 C15 C16 C17 0.2(2)
C15 C16 C17 C18 -0.4(2)
C16 C17 C18 C19 0.0(2)
C17 C18 C19 C14 0.5(3)
C15 C14 C19 C18 -0.6(2)
C13 C14 C19 C18 179.27(15)

loop_
_cod_related_entry_id
_cod_related_entry_database
_cod_related_entry_code
1 ChemSpider 30657979
